data_2010775
loop_
_publ_author_name
'Matos Beja, A.'
'Paix\~ao, J. A.'
'Ramos Silva, M.'
'Alte da Veiga, L.'
'd'A. Rocha Gonsalves, A. M.'
'Serra, A. C.'

_publ_section_title
;
 2-Bromo-5-hydroxybenzaldehyde
;
_journal_issue 3
_journal_name_full 'Acta Crystallographica Section C'
_journal_page_first 354
_journal_page_last 355
_journal_paper_doi 10.1107/S0108270199015267
_journal_volume 56
_journal_year 2000
_chemical_formula_moiety 'C7 H5 Br O2'
_chemical_formula_sum 'C7 H5 Br O2'
_chemical_formula_weight 201.01
_chemical_melting_point 405.0(10)
_chemical_name_systematic
;
 2-bromo-5-hydroxybenzaldehyde
;
_space_group_IT_number 19
_symmetry_cell_setting orthorhombic
_symmetry_space_group_name_Hall 'P 2ac 2ab'
_symmetry_space_group_name_H-M 'P 21 21 21'
_audit_creation_method SHELXL-97
_cell_angle_alpha 90.00
_cell_angle_beta 90.00
_cell_angle_gamma 90.00
_cell_formula_units_Z 4
_cell_length_a 3.974(3)
_cell_length_b 9.164(8)
_cell_length_c 19.172(6)
_cell_measurement_reflns_used 25
_cell_measurement_temperature 293(2)
_cell_measurement_theta_max 17.13
_cell_measurement_theta_min 8.51
_cell_volume 698.2(8)
_computing_cell_refinement 'CAD-4 Software'
_computing_data_collection 'CAD-4 Software (Enraf-Nonius, 1989)'
_computing_data_reduction 'HELENA (Spek, 1997)'
_computing_molecular_graphics 'ORTEPII (Johnson, 1976)'
_computing_publication_material SHELXL97
_computing_structure_refinement 'SHELXL97 (Sheldrick, 1997)'
_computing_structure_solution 'SHELXS97 (Sheldrick, 1990)'
_diffrn_ambient_temperature 293(2)
_diffrn_measured_fraction_theta_full .997
_diffrn_measured_fraction_theta_max .997
_diffrn_measurement_device_type 'Enraf-Nonius CAD-4 diffractometer'
_diffrn_measurement_method 'profile data from \w-2\q scans'
_diffrn_radiation_monochromator graphite
_diffrn_radiation_source 'fine-focus sealed tube'
_diffrn_radiation_type MoK\a
_diffrn_radiation_wavelength .71073
_diffrn_reflns_av_R_equivalents .0353
_diffrn_reflns_av_sigmaI/netI .0424
_diffrn_reflns_limit_h_max 4
_diffrn_reflns_limit_h_min 0
_diffrn_reflns_limit_k_max 10
_diffrn_reflns_limit_k_min -10
_diffrn_reflns_limit_l_max 22
_diffrn_reflns_limit_l_min -22
_diffrn_reflns_number 2879
_diffrn_reflns_theta_full 24.97
_diffrn_reflns_theta_max 24.97
_diffrn_reflns_theta_min 3.08
_diffrn_standards_decay_% 8.5
_diffrn_standards_interval_time 180
_diffrn_standards_number 3
_exptl_absorpt_coefficient_mu 5.814
_exptl_absorpt_correction_T_max .156
_exptl_absorpt_correction_T_min .126
_exptl_absorpt_correction_type psi-scan
_exptl_absorpt_process_details
;
(North et al., 1968)
;
_exptl_crystal_colour 'light yellow'
_exptl_crystal_density_diffrn 1.912
_exptl_crystal_density_method 'not measured'
_exptl_crystal_description block
_exptl_crystal_F_000 392
_exptl_crystal_size_max .38
_exptl_crystal_size_mid .32
_exptl_crystal_size_min .32
_refine_diff_density_max .378
_refine_diff_density_min -.273
_refine_ls_abs_structure_details 'Flack  (1983)'
_refine_ls_abs_structure_Flack -.014(17)
_refine_ls_extinction_method none
_refine_ls_goodness_of_fit_ref 1.048
_refine_ls_hydrogen_treatment mixed
_refine_ls_matrix_type full
_refine_ls_number_parameters 92
_refine_ls_number_reflns 1225
_refine_ls_number_restraints 0
_refine_ls_restrained_S_all 1.048
_refine_ls_R_factor_all .0575
_refine_ls_R_factor_gt .0227
_refine_ls_shift/su_max .001
_refine_ls_shift/su_mean .000
_refine_ls_structure_factor_coef Fsqd
_refine_ls_weighting_details 'calc w = 1/[\s^2^(Fo^2^)+(0.0230P)^2^+0.1029P] where P=(Fo^2^+2Fc^2^)/3'
_refine_ls_weighting_scheme calc
_refine_ls_wR_factor_ref .0509
_reflns_number_gt 925
_reflns_number_total 1225
_reflns_threshold_expression I>2\s(I)
_cod_data_source_file sk1352.cif
_cod_data_source_block I
_cod_original_sg_symbol_H-M 'P21 21 21'
_cod_database_code 2010775
_cod_database_fobs_code 2010775

loop_
_symmetry_equiv_pos_as_xyz
'x, y, z'
'-x+1/2, -y, z+1/2'
'x+1/2, -y+1/2, -z'
'-x, y+1/2, -z+1/2'

loop_
_atom_site_label
_atom_site_fract_x
_atom_site_fract_y
_atom_site_fract_z
_atom_site_U_iso_or_equiv
_atom_site_adp_type
_atom_site_calc_flag
_atom_site_refinement_flags
_atom_site_occupancy
_atom_site_disorder_assembly
_atom_site_disorder_group
_atom_site_type_symbol
Br .13537(10) .63600(4) .11874(2) .05706(14) Uani d . 1 . . Br
O1 -.4577(7) .8721(3) .27615(12) .0566(7) Uani d . 1 . . O
O2 -.2227(9) 1.2735(2) .10229(12) .0585(8) Uani d . 1 . . O
H2 -.3036 1.3032 .1390 .088 Uiso calc R 1 . . H
C1 -.1626(9) .8998(3) .17039(15) .0340(7) Uani d . 1 . . C
C2 .0121(8) .8364(3) .1155(2) .0399(8) Uani d . 1 . . C
C3 .1044(10) .9167(4) .05813(17) .0445(8) Uani d . 1 . . C
H3 .2211 .8724 .0218 .053 Uiso calc R 1 . . H
C4 .0246(10) 1.0624(4) .0543(2) .0472(10) Uani d . 1 . . C
H4 .0874 1.1166 .0154 .057 Uiso calc R 1 . . H
C5 -.1494(9) 1.1287(3) .10838(15) .0413(7) Uani d . 1 . . C
C6 -.2411(9) 1.0487(3) .16615(18) .0392(9) Uani d . 1 . . C
H6 -.3558 1.0937 .2026 .047 Uiso calc R 1 . . H
C7 -.2779(9) .8206(3) .23225(19) .0435(9) Uani d . 1 . . C
H7 -.2076 .7245 .2379 .052 Uiso calc R 1 . . H

loop_
_atom_site_aniso_label
_atom_site_aniso_U_11
_atom_site_aniso_U_22
_atom_site_aniso_U_33
_atom_site_aniso_U_12
_atom_site_aniso_U_13
_atom_site_aniso_U_23
Br .0556(2) .04707(19) .0685(2) .0137(2) .0018(3) -.0053(2)
O1 .0767(18) .0522(14) .0408(13) -.0061(16) .0174(14) -.0004(14)
O2 .090(2) .0397(13) .0453(15) .0027(13) .0082(15) .0079(11)
C1 .0307(18) .0394(16) .0318(17) -.0009(18) -.0052(18) -.0010(13)
C2 .0336(15) .0414(17) .045(2) .0019(13) -.0074(18) -.0009(19)
C3 .043(2) .0556(18) .0345(19) .005(2) .001(2) -.0081(16)
C4 .050(2) .057(2) .035(2) -.0068(18) .0030(18) .0024(17)
C5 .0470(18) .0420(15) .0350(18) .003(2) -.004(2) .0053(18)
C6 .044(2) .0408(18) .033(2) .0007(15) .0007(16) .0003(15)
C7 .049(2) .0407(18) .041(2) -.0030(16) .0000(18) .0030(15)

loop_
_atom_type_symbol
_atom_type_description
_atom_type_scat_dispersion_real
_atom_type_scat_dispersion_imag
_atom_type_scat_source
C C .0033 .0016 'International Tables Vol C Tables 4.2.6.8 and 6.1.1.4'
H H .0000 .0000 'International Tables Vol C Tables 4.2.6.8 and 6.1.1.4'
Br Br -.2901 2.4595 'International Tables Vol C Tables 4.2.6.8 and 6.1.1.4'
O O .0106 .0060 'International Tables Vol C Tables 4.2.6.8 and 6.1.1.4'

loop_
_geom_angle_atom_site_label_1
_geom_angle_atom_site_label_2
_geom_angle_atom_site_label_3
_geom_angle
_geom_angle_publ_flag
C5 O2 H2 109.5 ?
C2 C1 C6 118.3(3) yes
C2 C1 C7 124.3(3) ?
C6 C1 C7 117.4(3) ?
C3 C2 C1 121.1(3) yes
C3 C2 Br 118.3(3) ?
C1 C2 Br 120.6(3) ?
C2 C3 C4 120.1(3) yes
C2 C3 H3 120.0 ?
C4 C3 H3 120.0 ?
C3 C4 C5 120.1(3) yes
C3 C4 H4 120.0 ?
C5 C4 H4 120.0 ?
O2 C5 C6 122.0(3) ?
O2 C5 C4 118.0(3) ?
C6 C5 C4 120.0(3) yes
C5 C6 C1 120.4(3) yes
C5 C6 H6 119.8 ?
C1 C6 H6 119.8 ?
O1 C7 C1 124.0(3) ?
O1 C7 H7 118.0 ?
C1 C7 H7 118.0 ?

loop_
_geom_bond_atom_site_label_1
_geom_bond_atom_site_label_2
_geom_bond_site_symmetry_2
_geom_bond_distance
_geom_bond_publ_flag
Br C2 . 1.902(3) ?
O1 C7 . 1.201(4) ?
O2 C5 . 1.364(4) ?
O2 H2 . .8200 ?
C1 C2 . 1.388(5) ?
C1 C6 . 1.402(4) ?
C1 C7 . 1.464(5) ?
C2 C3 . 1.374(5) ?
C3 C4 . 1.374(5) ?
C3 H3 . .9300 ?
C4 C5 . 1.386(5) ?
C4 H4 . .9300 ?
C5 C6 . 1.377(4) ?
C6 H6 . .9300 ?
C7 H7 . .9300 ?

loop_
_geom_hbond_atom_site_label_D
_geom_hbond_atom_site_label_H
_geom_hbond_atom_site_label_A
_geom_hbond_site_symmetry_A
_geom_hbond_distance_DH
_geom_hbond_distance_HA
_geom_hbond_distance_DA
_geom_hbond_angle_DHA
O2 H2 O1 4_455 .82 1.99 2.804(4) 174.6

loop_
_geom_torsion_atom_site_label_1
_geom_torsion_atom_site_label_2
_geom_torsion_atom_site_label_3
_geom_torsion_atom_site_label_4
_geom_torsion
_geom_torsion_publ_flag
C6 C1 C2 C3 -.5(5) ?
C7 C1 C2 C3 178.2(3) ?
C6 C1 C2 Br 178.6(2) ?
C7 C1 C2 Br -2.7(5) ?
C1 C2 C3 C4 .1(5) ?
Br C2 C3 C4 -179.0(3) ?
C2 C3 C4 C5 .0(6) ?
C3 C4 C5 O2 179.9(3) ?
C3 C4 C5 C6 .3(6) ?
O2 C5 C6 C1 179.7(4) ?
C4 C5 C6 C1 -.7(5) ?
C2 C1 C6 C5 .7(5) ?
C7 C1 C6 C5 -178.0(3) ?
C2 C1 C7 O1 -172.2(4) yes
C6 C1 C7 O1 6.5(5) yes

loop_
_cod_related_entry_id
_cod_related_entry_database
_cod_related_entry_code
1 ChemSpider 343152
